data_4078606
loop_
_publ_author_name
'Ciabatti, Iacopo'
'Femoni, Cristina'
'Iapalucci, Maria Carmela'
'Longoni, Giuliano'
'Zacchini, Stefano'

_publ_section_title
;
 Bimetallic Nickel--Cobalt Hexacarbido Carbonyl Clusters
 [H6--nNi22Co6C6(CO)36]n&#x2212;(n= 3--6) Possessing Polyhydride Nature
 and Their Base-Induced Degradation to the Monoacetylide
 [Ni9CoC2(CO)16--x]3--(x= 0, 1)
;
_journal_issue 12
_journal_name_full Organometallics
_journal_page_first 4593
_journal_paper_doi 10.1021/om300412d
_journal_volume 31
_journal_year 2012
_chemical_formula_sum 'C41.29 H60 Co N3 Ni9 O15.3'
_chemical_formula_weight 1430.50
_chemical_name_systematic
; 
 ? 
;
_space_group_IT_number 58
_symmetry_cell_setting orthorhombic
_symmetry_space_group_name_Hall '-P 2 2n'
_symmetry_space_group_name_H-M 'P n n m'
_atom_sites_solution_hydrogens geom
_atom_sites_solution_primary direct
_atom_sites_solution_secondary difmap
_audit_creation_method SHELXL-97
_cell_angle_alpha 90.00
_cell_angle_beta 90.00
_cell_angle_gamma 90.00
_cell_formula_units_Z 2
_cell_length_a 11.9970(11)
_cell_length_b 12.2347(11)
_cell_length_c 18.4420(17)
_cell_measurement_reflns_used 9185
_cell_measurement_temperature 293(2)
_cell_measurement_theta_max 24.9235
_cell_measurement_theta_min 2.2085
_cell_volume 2706.9(4)
_computing_structure_refinement 'SHELXL-97 (Sheldrick, 1997)'
_computing_structure_solution 'SHELXS-97 (Sheldrick, 1990)'
_diffrn_ambient_temperature 293(2)
_diffrn_measured_fraction_theta_full 0.996
_diffrn_measured_fraction_theta_max 0.996
_diffrn_measurement_device_type 'CCD area detector'
_diffrn_measurement_method 'phi and omega scans'
_diffrn_radiation_monochromator graphite
_diffrn_radiation_source 'fine-focus sealed tube'
_diffrn_radiation_type MoK\a
_diffrn_radiation_wavelength 0.71073
_diffrn_reflns_av_R_equivalents 0.0296
_diffrn_reflns_av_sigmaI/netI 0.0166
_diffrn_reflns_limit_h_max 14
_diffrn_reflns_limit_h_min -14
_diffrn_reflns_limit_k_max 14
_diffrn_reflns_limit_k_min -14
_diffrn_reflns_limit_l_max 22
_diffrn_reflns_limit_l_min -22
_diffrn_reflns_number 25578
_diffrn_reflns_theta_full 25.59
_diffrn_reflns_theta_max 25.59
_diffrn_reflns_theta_min 2.00
_exptl_absorpt_coefficient_mu 3.414
_exptl_absorpt_correction_T_max 0.7264
_exptl_absorpt_correction_T_min 0.5785
_exptl_absorpt_correction_type empirical
_exptl_crystal_colour black
_exptl_crystal_density_diffrn 1.755
_exptl_crystal_density_method 'not measured'
_exptl_crystal_description plate
_exptl_crystal_F_000 1460
_exptl_crystal_size_max 0.18
_exptl_crystal_size_mid 0.13
_exptl_crystal_size_min 0.10
_refine_diff_density_max 0.872
_refine_diff_density_min -0.480
_refine_diff_density_rms 0.073
_refine_ls_extinction_method none
_refine_ls_goodness_of_fit_ref 1.091
_refine_ls_hydrogen_treatment constr
_refine_ls_matrix_type full
_refine_ls_number_parameters 278
_refine_ls_number_reflns 2626
_refine_ls_number_restraints 208
_refine_ls_restrained_S_all 1.214
_refine_ls_R_factor_all 0.0409
_refine_ls_R_factor_gt 0.0330
_refine_ls_shift/su_max 0.001
_refine_ls_shift/su_mean 0.000
_refine_ls_structure_factor_coef Fsqd
_refine_ls_weighting_details 'calc w=1/[\s^2^(Fo^2^)+(0.0491P)^2^+2.3819P] where P=(Fo^2^+2Fc^2^)/3'
_refine_ls_weighting_scheme calc
_refine_ls_wR_factor_gt 0.0859
_refine_ls_wR_factor_ref 0.0917
_reflns_number_gt 2231
_reflns_number_total 2626
_reflns_threshold_expression >2sigma(I)
_cod_data_source_file om300412d_si_001.cif
_cod_data_source_block pnnm
_cod_depositor_comments
;
The following automatic conversions were performed:

'_symmetry_cell_setting' value 'Orthorhombic' changed to
'orthorhombic' according to
/home/saulius/struct/CIF-dictionaries/cif_core.dic dictionary named
'cif_core.dic' version 2.4.1 from 2010-06-29.

Automatic conversion script
Id: cif_fix_values 1891 2012-01-12 08:04:46Z andrius 
;
_cod_original_sg_symbol_H-M Pnnm
_cod_original_formula_sum 'C41.29 H60 Co N3 Ni9 O15.30'
_cod_database_code 4078606

loop_
_symmetry_equiv_pos_as_xyz
'x, y, z'
'-x, -y, z'
'-x+1/2, y+1/2, -z+1/2'
'x+1/2, -y+1/2, -z+1/2'
'-x, -y, -z'
'x, y, -z'
'x-1/2, -y-1/2, z-1/2'
'-x-1/2, y-1/2, z-1/2'

loop_
_atom_site_label
_atom_site_type_symbol
_atom_site_fract_x
_atom_site_fract_y
_atom_site_fract_z
_atom_site_U_iso_or_equiv
_atom_site_adp_type
_atom_site_occupancy
_atom_site_symmetry_multiplicity
_atom_site_calc_flag
_atom_site_refinement_flags
_atom_site_disorder_assembly
_atom_site_disorder_group
Ni1 Ni 0.20678(5) -0.03770(6) 0.0000 0.0482(2) Uani 1 2 d S . .
Ni2 Ni 0.10372(6) 0.12871(6) 0.0000 0.0495(2) Uani 0.50 2 d SP . .
Co2 Co 0.10372(6) 0.12871(6) 0.0000 0.0495(2) Uani 0.50 2 d SP . .
Ni3 Ni 0.07594(4) -0.16789(4) 0.07076(3) 0.05516(18) Uani 1 1 d . . .
Ni4 Ni 0.0000 0.0000 0.10578(4) 0.0519(2) Uani 1 2 d S . .
C1 C 0.0465(4) -0.0379(4) 0.0000 0.0431(11) Uani 1 2 d S . .
C2 C 0.0615(4) -0.0993(4) 0.1670(3) 0.0755(13) Uani 1 1 d U . .
C3 C 0.1487(5) -0.2860(5) 0.0887(3) 0.0823(15) Uani 1 1 d U . .
C4 C 0.3247(5) -0.1164(6) 0.0000 0.0735(18) Uani 1 2 d SU . .
C5 C 0.2566(5) 0.1113(5) 0.0000 0.0564(13) Uani 1 2 d SU . .
C6 C 0.0924(6) 0.2307(7) 0.0711(5) 0.078(2) Uani 0.641(8) 1 d PU . 1
C6' C 0.0962(17) 0.260(2) 0.0000 0.086(3) Uani 0.359(8) 2 d SPU . 2
O2 O 0.0846(4) -0.1253(4) 0.2255(2) 0.1120(14) Uani 1 1 d U . .
O3 O 0.1984(5) -0.3633(4) 0.1008(3) 0.1308(17) Uani 1 1 d U . .
O4 O 0.4010(5) -0.1716(5) 0.0000 0.114(2) Uani 1 2 d SU . .
O5 O 0.3420(4) 0.1562(4) 0.0000 0.0804(13) Uani 1 2 d SU . .
O6 O 0.1287(5) 0.3000(6) 0.1073(4) 0.104(2) Uani 0.641(8) 1 d PU . 1
O6' O 0.1101(19) 0.3621(19) 0.0000 0.148(8) Uani 0.359(8) 2 d SPU . 2
N1 N 0.0000 0.5000 0.2893(3) 0.0691(12) Uani 1 2 d SDU . .
C101 C 0.0899(14) 0.546(2) 0.2445(11) 0.079(2) Uani 0.218(6) 1 d PDU A 1
H10A H 0.0578 0.6048 0.2164 0.095 Uiso 0.218(6) 1 calc PR A 1
H10B H 0.1115 0.4893 0.2103 0.095 Uiso 0.218(6) 1 calc PR A 1
C102 C 0.197(2) 0.589(4) 0.279(2) 0.082(5) Uani 0.218(6) 1 d PDU A 1
H10C H 0.2385 0.6290 0.2430 0.124 Uiso 0.218(6) 1 calc PR A 1
H10D H 0.2405 0.5293 0.2964 0.124 Uiso 0.218(6) 1 calc PR A 1
H10E H 0.1782 0.6371 0.3182 0.124 Uiso 0.218(6) 1 calc PR A 1
C103 C 0.0397(19) 0.4171(15) 0.3424(10) 0.077(3) Uani 0.218(6) 1 d PDU A 1
H10F H -0.0240 0.3935 0.3708 0.093 Uiso 0.218(6) 1 calc PR A 1
H10G H 0.0909 0.4530 0.3754 0.093 Uiso 0.218(6) 1 calc PR A 1
C104 C 0.097(3) 0.315(2) 0.313(2) 0.096(5) Uani 0.218(6) 1 d PDU A 1
H10H H 0.1212 0.2703 0.3527 0.143 Uiso 0.218(6) 1 calc PR A 1
H10I H 0.1607 0.3365 0.2846 0.143 Uiso 0.218(6) 1 calc PR A 1
H10J H 0.0460 0.2750 0.2832 0.143 Uiso 0.218(6) 1 calc PR A 1
C111 C 0.0857(5) 0.5506(6) 0.3368(3) 0.0779(16) Uani 0.782(6) 1 d PDU A 2
H11A H 0.1176 0.4935 0.3668 0.094 Uiso 0.782(6) 1 calc PR A 2
H11B H 0.0484 0.6016 0.3690 0.094 Uiso 0.782(6) 1 calc PR A 2
C112 C 0.1799(7) 0.6102(9) 0.3002(5) 0.086(2) Uani 0.782(6) 1 d PDU A 2
H11C H 0.2298 0.6386 0.3363 0.129 Uiso 0.782(6) 1 calc PR A 2
H11D H 0.1505 0.6694 0.2719 0.129 Uiso 0.782(6) 1 calc PR A 2
H11E H 0.2195 0.5607 0.2692 0.129 Uiso 0.782(6) 1 calc PR A 2
C113 C 0.0522(6) 0.4163(5) 0.2407(4) 0.0858(16) Uani 0.782(6) 1 d PDU A 2
H11F H 0.1032 0.4532 0.2081 0.103 Uiso 0.782(6) 1 calc PR A 2
H11G H -0.0059 0.3834 0.2114 0.103 Uiso 0.782(6) 1 calc PR A 2
C114 C 0.1148(10) 0.3262(8) 0.2792(6) 0.120(3) Uani 0.782(6) 1 d PDU A 2
H11H H 0.1456 0.2768 0.2441 0.181 Uiso 0.782(6) 1 calc PR A 2
H11I H 0.0647 0.2872 0.3105 0.181 Uiso 0.782(6) 1 calc PR A 2
H11J H 0.1740 0.3574 0.3076 0.181 Uiso 0.782(6) 1 calc PR A 2
N2 N 0.5000 0.5000 0.0000 0.0603(15) Uani 1 4 d SDU . .
C201 C 0.521(3) 0.5930(17) 0.0522(15) 0.064(3) Uani 0.25 1 d PDU B -1
H20A H 0.4505 0.6135 0.0741 0.077 Uiso 0.25 1 calc PR B -1
H20B H 0.5474 0.6555 0.0248 0.077 Uiso 0.25 1 calc PR B -1
C202 C 0.605(3) 0.569(3) 0.1128(16) 0.074(6) Uani 0.25 1 d PDU B -1
H20C H 0.6165 0.6342 0.1408 0.111 Uiso 0.25 1 calc PR B -1
H20D H 0.6739 0.5458 0.0920 0.111 Uiso 0.25 1 calc PR B -1
H20E H 0.5758 0.5125 0.1435 0.111 Uiso 0.25 1 calc PR B -1
C203 C 0.492(3) 0.3957(15) 0.0428(16) 0.066(3) Uani 0.25 1 d PDU C -1
H20F H 0.5614 0.3851 0.0687 0.079 Uiso 0.25 1 calc PR C -1
H20G H 0.4838 0.3354 0.0090 0.079 Uiso 0.25 1 calc PR C -1
C204 C 0.396(3) 0.390(2) 0.0974(18) 0.071(6) Uani 0.25 1 d PDU C -1
H20H H 0.3997 0.3225 0.1234 0.107 Uiso 0.25 1 calc PR C -1
H20I H 0.3264 0.3952 0.0721 0.107 Uiso 0.25 1 calc PR C -1
H20J H 0.4024 0.4501 0.1309 0.107 Uiso 0.25 1 calc PR C -1
C205 C 0.3907(13) 0.5076(19) -0.0375(13) 0.066(3) Uani 0.25 1 d PDU C -1
H20K H 0.3917 0.5711 -0.0690 0.079 Uiso 0.25 1 calc PR C -1
H20L H 0.3331 0.5192 -0.0014 0.079 Uiso 0.50 2 calc SPR C -1
C206 C 0.360(4) 0.407(3) -0.0827(17) 0.074(6) Uani 0.25 1 d PDU C -1
H20M H 0.2902 0.4200 -0.1067 0.110 Uiso 0.25 1 calc PR C -1
H20N H 0.3535 0.3448 -0.0515 0.110 Uiso 0.25 1 calc PR C -1
H20O H 0.4170 0.3943 -0.1182 0.110 Uiso 0.25 1 calc PR C -1
C207 C 0.5940(15) 0.4685(18) -0.0484(13) 0.065(3) Uani 0.25 1 d PDU C -1
H20P H 0.5705 0.4078 -0.0785 0.078 Uiso 0.25 1 calc PR C -1
H20Q H 0.6557 0.4435 -0.0187 0.078 Uiso 0.25 1 calc PR C -1
C208 C 0.635(3) 0.561(2) -0.0972(18) 0.071(6) Uani 0.25 1 d PDU C -1
H20R H 0.6961 0.5357 -0.1261 0.107 Uiso 0.25 1 calc PR C -1
H20S H 0.6586 0.6215 -0.0679 0.107 Uiso 0.25 1 calc PR C -1
H20T H 0.5752 0.5842 -0.1284 0.107 Uiso 0.25 1 calc PR C -1

loop_
_atom_site_aniso_label
_atom_site_aniso_U_11
_atom_site_aniso_U_22
_atom_site_aniso_U_33
_atom_site_aniso_U_23
_atom_site_aniso_U_13
_atom_site_aniso_U_12
Ni1 0.0352(3) 0.0559(4) 0.0535(4) 0.000 0.000 0.0041(3)
Ni2 0.0358(3) 0.0520(4) 0.0606(4) 0.000 0.000 0.0008(3)
Co2 0.0358(3) 0.0520(4) 0.0606(4) 0.000 0.000 0.0008(3)
Ni3 0.0551(3) 0.0580(3) 0.0524(3) 0.0115(2) -0.0027(2) 0.0061(2)
Ni4 0.0575(4) 0.0584(4) 0.0397(4) 0.000 0.000 -0.0005(3)
C1 0.042(3) 0.048(3) 0.039(2) 0.000 0.000 0.001(2)
C2 0.084(3) 0.093(3) 0.049(2) 0.015(2) -0.008(2) -0.002(3)
C3 0.079(3) 0.090(4) 0.078(3) 0.034(3) 0.012(3) 0.031(3)
C4 0.044(3) 0.065(4) 0.111(5) 0.000 0.000 0.009(3)
C5 0.038(3) 0.064(3) 0.067(3) 0.000 0.000 -0.002(2)
C6 0.060(4) 0.086(5) 0.089(5) -0.019(4) -0.003(3) -0.001(3)
C6' 0.064(6) 0.095(7) 0.100(7) 0.000 0.000 -0.001(6)
O2 0.154(4) 0.125(3) 0.056(2) 0.020(2) -0.021(2) 0.018(3)
O3 0.139(4) 0.121(3) 0.132(3) 0.045(3) 0.017(3) 0.064(3)
O4 0.070(3) 0.100(4) 0.171(5) 0.000 0.000 0.033(3)
O5 0.045(2) 0.078(3) 0.118(4) 0.000 0.000 -0.013(2)
O6 0.082(4) 0.107(4) 0.122(5) -0.054(4) 0.003(3) -0.012(3)
O6' 0.125(11) 0.126(11) 0.192(13) 0.000 0.000 -0.006(9)
N1 0.066(3) 0.078(3) 0.063(3) 0.000 0.000 -0.002(2)
C101 0.072(4) 0.090(4) 0.076(4) -0.006(4) -0.001(4) -0.002(4)
C102 0.075(8) 0.091(8) 0.081(9) -0.008(8) -0.003(8) -0.008(7)
C103 0.073(5) 0.085(6) 0.074(6) 0.001(5) 0.000(5) -0.002(5)
C104 0.091(8) 0.095(8) 0.102(10) -0.003(9) 0.000(9) 0.008(8)
C111 0.081(3) 0.085(3) 0.067(3) 0.005(3) -0.012(3) -0.017(3)
C112 0.078(4) 0.097(5) 0.082(5) 0.005(4) -0.008(4) -0.015(4)
C113 0.074(3) 0.095(3) 0.088(3) -0.017(3) 0.003(3) 0.005(3)
C114 0.108(6) 0.106(5) 0.147(8) -0.019(6) -0.005(6) 0.018(5)
N2 0.066(3) 0.053(3) 0.062(3) 0.000 0.000 0.011(3)
C201 0.070(6) 0.055(5) 0.068(6) -0.001(5) -0.006(5) 0.011(5)
C202 0.079(11) 0.067(11) 0.075(11) -0.012(9) -0.006(10) 0.004(10)
C203 0.075(6) 0.051(5) 0.070(6) 0.000(5) 0.000(5) 0.010(5)
C204 0.088(11) 0.056(10) 0.070(10) 0.003(9) -0.001(10) 0.005(10)
C205 0.069(6) 0.058(6) 0.071(6) 0.008(5) -0.004(5) 0.006(5)
C206 0.078(10) 0.065(11) 0.078(11) 0.012(9) -0.007(10) 0.001(10)
C207 0.067(6) 0.060(6) 0.067(6) -0.005(5) 0.004(5) 0.010(5)
C208 0.073(10) 0.068(11) 0.073(11) -0.003(10) 0.001(10) 0.007(10)

loop_
_atom_type_symbol
_atom_type_description
_atom_type_scat_dispersion_real
_atom_type_scat_dispersion_imag
_atom_type_scat_source
C C 0.0033 0.0016 'International Tables Vol C Tables 4.2.6.8 and 6.1.1.4'
H H 0.0000 0.0000 'International Tables Vol C Tables 4.2.6.8 and 6.1.1.4'
N N 0.0061 0.0033 'International Tables Vol C Tables 4.2.6.8 and 6.1.1.4'
O O 0.0106 0.0060 'International Tables Vol C Tables 4.2.6.8 and 6.1.1.4'
Co Co 0.3494 0.9721 'International Tables Vol C Tables 4.2.6.8 and 6.1.1.4'
Ni Ni 0.3393 1.1124 'International Tables Vol C Tables 4.2.6.8 and 6.1.1.4'

loop_
_geom_angle_atom_site_label_1
_geom_angle_atom_site_label_2
_geom_angle_atom_site_label_3
_geom_angle
_geom_angle_site_symmetry_1
_geom_angle_site_symmetry_3
C4 Ni1 C5 106.1(3) . .
C4 Ni1 C1 145.7(3) . .
C5 Ni1 C1 108.2(2) . .
C4 Ni1 Ni2 155.5(2) . .
C5 Ni1 Ni2 49.42(17) . .
C1 Ni1 Ni2 58.80(15) . .
C4 Ni1 Ni3 98.9(2) . 6
C5 Ni1 Ni3 140.66(10) . 6
C1 Ni1 Ni3 52.63(12) . 6
Ni2 Ni1 Ni3 102.19(3) . 6
C4 Ni1 Ni3 98.9(2) . .
C5 Ni1 Ni3 140.66(10) . .
C1 Ni1 Ni3 52.63(12) . .
Ni2 Ni1 Ni3 102.19(3) . .
Ni3 Ni1 Ni3 60.53(3) 6 .
C6' Ni2 C6 46.3(3) . .
C6' Ni2 C6 46.3(3) . 6
C6 Ni2 C6 92.5(6) . 6
C6' Ni2 C5 99.9(8) . .
C6 Ni2 C5 98.9(3) . .
C6 Ni2 C5 98.9(3) 6 .
C6' Ni2 C1 118.4(8) . 5
C6 Ni2 C1 107.3(3) . 5
C6 Ni2 C1 107.3(3) 6 5
C5 Ni2 C1 141.7(2) . 5
C6' Ni2 C1 158.2(7) . .
C6 Ni2 C1 128.9(3) . .
C6 Ni2 C1 128.9(3) 6 .
C5 Ni2 C1 102.0(2) . .
C1 Ni2 C1 39.7(2) 5 .
C6' Ni2 Ni1 152.0(7) . .
C6 Ni2 Ni1 128.8(3) . .
C6 Ni2 Ni1 128.8(3) 6 .
C5 Ni2 Ni1 52.10(19) . .
C1 Ni2 Ni1 89.62(14) 5 .
C1 Ni2 Ni1 49.88(13) . .
C6' Ni2 Ni3 76.5(6) . 5
C6 Ni2 Ni3 100.1(3) . 5
C6 Ni2 Ni3 56.0(2) 6 5
C5 Ni2 Ni3 148.91(4) . 5
C1 Ni2 Ni3 51.88(10) 5 5
C1 Ni2 Ni3 84.78(11) . 5
Ni1 Ni2 Ni3 126.58(3) . 5
C6' Ni2 Ni3 76.5(6) . 2
C6 Ni2 Ni3 56.0(2) . 2
C6 Ni2 Ni3 100.1(3) 6 2
C5 Ni2 Ni3 148.91(4) . 2
C1 Ni2 Ni3 51.88(10) 5 2
C1 Ni2 Ni3 84.78(11) . 2
Ni1 Ni2 Ni3 126.58(3) . 2
Ni3 Ni2 Ni3 61.17(3) 5 2
C6' Ni2 Ni4 122.5(4) . 5
C6 Ni2 Ni4 149.0(2) . 5
C6 Ni2 Ni4 81.4(3) 6 5
C5 Ni2 Ni4 112.12(13) . 5
C1 Ni2 Ni4 47.65(5) 5 5
C1 Ni2 Ni4 47.54(5) . 5
Ni1 Ni2 Ni4 75.51(2) . 5
Ni3 Ni2 Ni4 51.459(16) 5 5
Ni3 Ni2 Ni4 94.94(3) 2 5
C6' Ni2 Ni4 122.5(4) . .
C6 Ni2 Ni4 81.4(3) . .
C6 Ni2 Ni4 149.0(2) 6 .
C5 Ni2 Ni4 112.12(13) . .
C1 Ni2 Ni4 47.65(5) 5 .
C1 Ni2 Ni4 47.54(5) . .
Ni1 Ni2 Ni4 75.51(2) . .
Ni3 Ni2 Ni4 94.94(3) 5 .
Ni3 Ni2 Ni4 51.459(16) 2 .
Ni4 Ni2 Ni4 88.37(3) 5 .
C3 Ni3 C2 103.3(2) . .
C3 Ni3 C1 147.8(2) . .
C2 Ni3 C1 102.91(17) . .
C3 Ni3 C6 100.1(3) . 2
C2 Ni3 C6 93.8(3) . 2
C1 Ni3 C6 96.6(3) . 2
C3 Ni3 Ni4 152.0(2) . .
C2 Ni3 Ni4 48.91(15) . .
C1 Ni3 Ni4 55.76(9) . .
C6 Ni3 Ni4 87.0(2) 2 .
C3 Ni3 Co2 132.9(2) . 5
C2 Ni3 Co2 107.73(16) . 5
C1 Ni3 Co2 52.94(14) . 5
C6 Ni3 Co2 44.1(2) 2 5
Ni4 Ni3 Co2 69.44(2) . 5
C3 Ni3 Ni2 132.9(2) . 5
C2 Ni3 Ni2 107.73(16) . 5
C1 Ni3 Ni2 52.94(14) . 5
C6 Ni3 Ni2 44.1(2) 2 5
Ni4 Ni3 Ni2 69.44(2) . 5
Co2 Ni3 Ni2 0.00(4) 5 5
C3 Ni3 Ni1 107.81(18) . .
C2 Ni3 Ni1 104.19(15) . .
C1 Ni3 Ni1 47.06(14) . .
C6 Ni3 Ni1 141.9(2) 2 .
Ni4 Ni3 Ni1 80.50(2) . .
Co2 Ni3 Ni1 97.94(2) 5 .
Ni2 Ni3 Ni1 97.94(2) 5 .
C3 Ni3 Ni3 101.07(18) . 6
C2 Ni3 Ni3 154.21(15) . 6
C1 Ni3 Ni3 51.31(9) . 6
C6 Ni3 Ni3 90.2(2) 2 6
Ni4 Ni3 Ni3 106.03(2) . 6
Co2 Ni3 Ni3 59.417(15) 5 6
Ni2 Ni3 Ni3 59.417(15) 5 6
Ni1 Ni3 Ni3 59.735(15) . 6
C2 Ni4 C2 103.1(3) 2 .
C2 Ni4 C1 147.2(2) 2 .
C2 Ni4 C1 109.0(2) . .
C2 Ni4 C1 109.0(2) 2 5
C2 Ni4 C1 147.2(2) . 5
C1 Ni4 C1 40.8(3) . 5
C2 Ni4 Ni3 156.67(17) 2 .
C2 Ni4 Ni3 54.92(17) . .
C1 Ni4 Ni3 56.01(13) . .
C1 Ni4 Ni3 92.37(13) 5 .
C2 Ni4 Ni3 54.92(17) 2 2
C2 Ni4 Ni3 156.67(17) . 2
C1 Ni4 Ni3 92.37(13) . 2
C1 Ni4 Ni3 56.01(13) 5 2
Ni3 Ni4 Ni3 147.93(4) . 2
C2 Ni4 Ni2 129.00(17) 2 5
C2 Ni4 Ni2 103.75(17) . 5
C1 Ni4 Ni2 48.74(14) . 5
C1 Ni4 Ni2 49.68(14) 5 5
Ni3 Ni4 Ni2 59.10(2) . 5
Ni3 Ni4 Ni2 97.39(3) 2 5
C2 Ni4 Co2 129.00(17) 2 5
C2 Ni4 Co2 103.75(17) . 5
C1 Ni4 Co2 48.74(14) . 5
C1 Ni4 Co2 49.68(14) 5 5
Ni3 Ni4 Co2 59.10(2) . 5
Ni3 Ni4 Co2 97.39(3) 2 5
Ni2 Ni4 Co2 0.00(3) 5 5
C2 Ni4 Ni2 103.75(17) 2 .
C2 Ni4 Ni2 129.00(17) . .
C1 Ni4 Ni2 49.68(14) . .
C1 Ni4 Ni2 48.74(14) 5 .
Ni3 Ni4 Ni2 97.39(3) . .
Ni3 Ni4 Ni2 59.10(2) 2 .
Ni2 Ni4 Ni2 91.63(3) 5 .
Co2 Ni4 Ni2 91.63(3) 5 .
C1 C1 Ni1 140.2(5) 5 .
C1 C1 Ni4 69.60(13) 5 .
Ni1 C1 Ni4 105.53(14) . .
C1 C1 Ni4 69.60(13) 5 5
Ni1 C1 Ni4 105.53(14) . 5
Ni4 C1 Ni4 139.2(3) . 5
C1 C1 Ni3 128.1(3) 5 6
Ni1 C1 Ni3 80.32(17) . 6
Ni4 C1 Ni3 143.2(2) . 6
Ni4 C1 Ni3 68.23(5) 5 6
C1 C1 Ni3 128.1(3) 5 .
Ni1 C1 Ni3 80.32(17) . .
Ni4 C1 Ni3 68.23(5) . .
Ni4 C1 Ni3 143.2(2) 5 .
Ni3 C1 Ni3 77.39(17) 6 .
C1 C1 Ni2 71.4(4) 5 5
Ni1 C1 Ni2 148.4(3) . 5
Ni4 C1 Ni2 83.61(14) . 5
Ni4 C1 Ni2 83.61(14) 5 5
Ni3 C1 Ni2 75.18(16) 6 5
Ni3 C1 Ni2 75.18(16) . 5
C1 C1 Co2 71.4(4) 5 5
Ni1 C1 Co2 148.4(3) . 5
Ni4 C1 Co2 83.61(14) . 5
Ni4 C1 Co2 83.61(14) 5 5
Ni3 C1 Co2 75.18(16) 6 5
Ni3 C1 Co2 75.18(16) . 5
Ni2 C1 Co2 0.00(4) 5 5
C1 C1 Ni2 68.9(4) 5 .
Ni1 C1 Ni2 71.32(17) . .
Ni4 C1 Ni2 82.79(14) . .
Ni4 C1 Ni2 82.79(14) 5 .
Ni3 C1 Ni2 131.92(16) 6 .
Ni3 C1 Ni2 131.92(16) . .
Ni2 C1 Ni2 140.3(2) 5 .
Co2 C1 Ni2 140.3(2) 5 .
O2 C2 Ni4 149.3(5) . .
O2 C2 Ni3 134.5(5) . .
Ni4 C2 Ni3 76.17(17) . .
O3 C3 Ni3 178.9(7) . .
O4 C4 Ni1 177.8(7) . .
O5 C5 Ni2 145.2(5) . .
O5 C5 Ni1 136.3(5) . .
Ni2 C5 Ni1 78.5(2) . .
O6 C6 Ni2 152.5(7) . .
O6 C6 Ni3 127.6(7) . 2
Ni2 C6 Ni3 79.8(3) . 2
O6' C6' Ni2 169(2) . .
C101 N1 C101 111.5(18) . 2_565
C101 N1 C111 70.5(9) . .
C101 N1 C111 176.4(11) 2_565 .
C101 N1 C111 176.4(11) . 2_565
C101 N1 C111 70.5(9) 2_565 2_565
C111 N1 C111 107.7(6) . 2_565
C101 N1 C103 110.2(13) . 2_565
C101 N1 C103 113.2(13) 2_565 2_565
C111 N1 C103 63.2(10) . 2_565
C111 N1 C103 71.0(10) 2_565 2_565
C101 N1 C103 113.2(13) . .
C101 N1 C103 110.2(13) 2_565 .
C111 N1 C103 71.0(10) . .
C111 N1 C103 63.2(10) 2_565 .
C103 N1 C103 97.7(17) 2_565 .
C101 N1 C113 67.4(10) . .
C101 N1 C113 73.2(10) 2_565 .
C111 N1 C113 110.4(4) . .
C111 N1 C113 110.9(4) 2_565 .
C103 N1 C113 173.4(10) 2_565 .
C103 N1 C113 78.1(9) . .
C101 N1 C113 73.2(10) . 2_565
C101 N1 C113 67.4(10) 2_565 2_565
C111 N1 C113 110.9(4) . 2_565
C111 N1 C113 110.4(4) 2_565 2_565
C103 N1 C113 78.1(9) 2_565 2_565
C103 N1 C113 173.4(10) . 2_565
C113 N1 C113 106.5(6) . 2_565
N1 C101 C102 121(2) . .
N1 C101 H10A 107.0 . .
C102 C101 H10A 107.0 . .
N1 C101 H10B 107.0 . .
C102 C101 H10B 107.0 . .
H10A C101 H10B 106.8 . .
C101 C102 H10C 109.5 . .
C101 C102 H10D 109.5 . .
H10C C102 H10D 109.5 . .
C101 C102 H10E 109.5 . .
H10C C102 H10E 109.5 . .
H10D C102 H10E 109.5 . .
N1 C103 C104 118(2) . .
N1 C103 H10F 107.8 . .
C104 C103 H10F 107.8 . .
N1 C103 H10G 107.8 . .
C104 C103 H10G 107.8 . .
H10F C103 H10G 107.2 . .
C103 C104 H10H 109.5 . .
C103 C104 H10I 109.5 . .
H10H C104 H10I 109.5 . .
C103 C104 H10J 109.5 . .
H10H C104 H10J 109.5 . .
H10I C104 H10J 109.5 . .
N1 C111 C112 117.2(6) . .
N1 C111 H11A 108.0 . .
C112 C111 H11A 108.0 . .
N1 C111 H11B 108.0 . .
C112 C111 H11B 108.0 . .
H11A C111 H11B 107.2 . .
C111 C112 H11C 109.5 . .
C111 C112 H11D 109.5 . .
H11C C112 H11D 109.5 . .
C111 C112 H11E 109.5 . .
H11C C112 H11E 109.5 . .
H11D C112 H11E 109.5 . .
N1 C113 C114 115.2(6) . .
N1 C113 H11F 108.5 . .
C114 C113 H11F 108.5 . .
N1 C113 H11G 108.5 . .
C114 C113 H11G 108.5 . .
H11F C113 H11G 107.5 . .
C113 C114 H11H 109.5 . .
C113 C114 H11I 109.5 . .
H11H C114 H11I 109.5 . .
C113 C114 H11J 109.5 . .
H11H C114 H11J 109.5 . .
H11I C114 H11J 109.5 . .
C205 N2 C205 125(2) 5_665 6
C205 N2 C205 180.000(1) 5_665 .
C205 N2 C205 55(2) 6 .
C205 N2 C205 55(2) 5_665 2_665
C205 N2 C205 180.0(17) 6 2_665
C205 N2 C205 125(2) . 2_665
C205 N2 C207 113.9(9) 5_665 5_665
C205 N2 C207 15.4(14) 6 5_665
C205 N2 C207 66.1(9) . 5_665
C205 N2 C207 164.6(14) 2_665 5_665
C205 N2 C207 15.4(14) 5_665 6
C205 N2 C207 113.9(9) 6 6
C205 N2 C207 164.6(14) . 6
C205 N2 C207 66.1(9) 2_665 6
C207 N2 C207 106(2) 5_665 6
C205 N2 C207 66.1(9) 5_665 .
C205 N2 C207 164.6(14) 6 .
C205 N2 C207 113.9(9) . .
C205 N2 C207 15.4(14) 2_665 .
C207 N2 C207 180.0(14) 5_665 .
C207 N2 C207 74(2) 6 .
C205 N2 C207 164.6(14) 5_665 2_665
C205 N2 C207 66.1(9) 6 2_665
C205 N2 C207 15.4(14) . 2_665
C205 N2 C207 113.9(9) 2_665 2_665
C207 N2 C207 74(2) 5_665 2_665
C207 N2 C207 180.0(17) 6 2_665
C207 N2 C207 106(2) . 2_665
C205 N2 C203 75.6(14) 5_665 2_665
C205 N2 C203 76.1(17) 6 2_665
C205 N2 C203 104.4(14) . 2_665
C205 N2 C203 103.9(17) 2_665 2_665
C207 N2 C203 61.0(17) 5_665 2_665
C207 N2 C203 81.7(14) 6 2_665
C207 N2 C203 119.0(17) . 2_665
C207 N2 C203 98.3(14) 2_665 2_665
C205 N2 C203 76.1(17) 5_665 .
C205 N2 C203 75.6(14) 6 .
C205 N2 C203 103.9(17) . .
C205 N2 C203 104.4(14) 2_665 .
C207 N2 C203 81.7(14) 5_665 .
C207 N2 C203 61.0(17) 6 .
C207 N2 C203 98.3(14) . .
C207 N2 C203 119.0(17) 2_665 .
C203 N2 C203 117(3) 2_665 .
C205 N2 C203 104.4(14) 5_665 6
C205 N2 C203 103.9(17) 6 6
C205 N2 C203 75.6(14) . 6
C205 N2 C203 76.1(17) 2_665 6
C207 N2 C203 119.0(17) 5_665 6
C207 N2 C203 98.3(14) 6 6
C207 N2 C203 61.0(17) . 6
C207 N2 C203 81.7(14) 2_665 6
C203 N2 C203 180.0(14) 2_665 6
C203 N2 C203 63(3) . 6
C205 N2 C203 103.9(17) 5_665 5_665
C205 N2 C203 104.4(14) 6 5_665
C205 N2 C203 76.1(17) . 5_665
C205 N2 C203 75.6(14) 2_665 5_665
C207 N2 C203 98.3(14) 5_665 5_665
C207 N2 C203 119.0(17) 6 5_665
C207 N2 C203 81.7(14) . 5_665
C207 N2 C203 61.0(17) 2_665 5_665
C203 N2 C203 63(3) 2_665 5_665
C203 N2 C203 180.0(14) . 5_665
C203 N2 C203 117(3) 6 5_665
N2 C201 C202 115.5(18) . .
N2 C201 H20A 108.4 . .
C202 C201 H20A 108.4 . .
N2 C201 H20B 108.4 . .
C202 C201 H20B 108.4 . .
H20A C201 H20B 107.5 . .
C201 C202 H20C 109.5 . .
C201 C202 H20D 109.5 . .
H20C C202 H20D 109.5 . .
C201 C202 H20E 109.5 . .
H20C C202 H20E 109.5 . .
H20D C202 H20E 109.5 . .
N2 C203 C204 115.5(17) . .
N2 C203 H20F 108.4 . .
C204 C203 H20F 108.4 . .
N2 C203 H20G 108.4 . .
C204 C203 H20G 108.4 . .
H20F C203 H20G 107.5 . .
C203 C204 H20H 109.5 . .
C203 C204 H20I 109.5 . .
H20H C204 H20I 109.5 . .
C203 C204 H20J 109.5 . .
H20H C204 H20J 109.5 . .
H20I C204 H20J 109.5 . .
N2 C205 C206 115(2) . .
N2 C205 H20K 108.6 . .
C206 C205 H20K 108.6 . .
N2 C205 H20L 108.6 . .
C206 C205 H20L 108.6 . .
H20K C205 H20L 107.6 . .
C205 C206 H20M 109.5 . .
C205 C206 H20N 109.5 . .
H20M C206 H20N 109.5 . .
C205 C206 H20O 109.5 . .
H20M C206 H20O 109.5 . .
H20N C206 H20O 109.5 . .
N2 C207 C208 114(2) . .
N2 C207 H20P 108.8 . .
C208 C207 H20P 108.8 . .
N2 C207 H20Q 108.8 . .
C208 C207 H20Q 108.8 . .
H20P C207 H20Q 107.7 . .
C207 C208 H20R 109.5 . .
C207 C208 H20S 109.5 . .
H20R C208 H20S 109.5 . .
C207 C208 H20T 109.5 . .
H20R C208 H20T 109.5 . .
H20S C208 H20T 109.5 . .

loop_
_geom_bond_atom_site_label_1
_geom_bond_atom_site_label_2
_geom_bond_distance
_geom_bond_site_symmetry_2
Ni1 C4 1.712(6) .
Ni1 C5 1.918(6) .
Ni1 C1 1.923(5) .
Ni1 Ni2 2.3820(10) .
Ni1 Ni3 2.5892(8) 6
Ni1 Ni3 2.5892(8) .
Ni2 C6' 1.60(3) .
Ni2 C6 1.815(9) .
Ni2 C6 1.815(9) 6
Ni2 C5 1.846(5) .
Ni2 C1 2.117(5) 5
Ni2 C1 2.151(5) .
Ni2 Ni3 2.5648(8) 5
Ni2 Ni3 2.5648(8) 2
Ni2 Ni4 2.7988(7) 5
Ni2 Ni4 2.7988(7) .
Ni3 C3 1.721(5) .
Ni3 C2 1.971(5) .
Ni3 C1 2.087(4) .
Ni3 C6 2.161(8) 2
Ni3 Ni4 2.3380(6) .
Ni3 Co2 2.5648(8) 5
Ni3 Ni2 2.5648(8) 5
Ni3 Ni3 2.6099(11) 6
Ni4 C2 1.815(5) 2
Ni4 C2 1.815(5) .
Ni4 C1 2.0812(18) .
Ni4 C1 2.0812(18) 5
Ni4 Ni3 2.3380(6) 2
Ni4 Ni2 2.7988(7) 5
Ni4 Co2 2.7988(7) 5
C1 C1 1.451(10) 5
C1 Ni4 2.0812(18) 5
C1 Ni3 2.087(4) 6
C1 Ni2 2.117(5) 5
C1 Co2 2.117(5) 5
C2 O2 1.160(6) .
C3 O3 1.139(6) .
C4 O4 1.137(8) .
C5 O5 1.163(7) .
C6 O6 1.164(9) .
C6 Ni3 2.161(8) 2
C6' O6' 1.27(3) .
N1 C101 1.469(11) .
N1 C101 1.469(11) 2_565
N1 C111 1.486(6) .
N1 C111 1.486(6) 2_565
N1 C103 1.488(10) 2_565
N1 C103 1.488(10) .
N1 C113 1.497(6) .
N1 C113 1.497(6) 2_565
C101 C102 1.525(11) .
C101 H10A 0.9700 .
C101 H10B 0.9700 .
C102 H10C 0.9600 .
C102 H10D 0.9600 .
C102 H10E 0.9600 .
C103 C104 1.524(11) .
C103 H10F 0.9700 .
C103 H10G 0.9700 .
C104 H10H 0.9600 .
C104 H10I 0.9600 .
C104 H10J 0.9600 .
C111 C112 1.505(8) .
C111 H11A 0.9700 .
C111 H11B 0.9700 .
C112 H11C 0.9600 .
C112 H11D 0.9600 .
C112 H11E 0.9600 .
C113 C114 1.511(9) .
C113 H11F 0.9700 .
C113 H11G 0.9700 .
C114 H11H 0.9600 .
C114 H11I 0.9600 .
C114 H11J 0.9600 .
N2 C205 1.485(10) 5_665
N2 C205 1.485(10) 6
N2 C205 1.485(10) .
N2 C205 1.485(10) 2_665
N2 C207 1.488(10) 5_665
N2 C207 1.488(10) 6
N2 C207 1.488(10) .
N2 C207 1.488(10) 2_665
N2 C203 1.504(10) 2_665
N2 C203 1.504(10) .
N2 C203 1.504(10) 6
N2 C203 1.504(10) 5_665
C201 C202 1.530(11) .
C201 H20A 0.9700 .
C201 H20B 0.9700 .
C202 H20C 0.9600 .
C202 H20D 0.9600 .
C202 H20E 0.9600 .
C203 C204 1.528(11) .
C203 H20F 0.9700 .
C203 H20G 0.9700 .
C204 H20H 0.9600 .
C204 H20I 0.9600 .
C204 H20J 0.9600 .
C205 C206 1.528(11) .
C205 H20K 0.9700 .
C205 H20L 0.9700 .
C206 H20M 0.9600 .
C206 H20N 0.9600 .
C206 H20O 0.9600 .
C207 C208 1.528(11) .
C207 H20P 0.9700 .
C207 H20Q 0.9700 .
C208 H20R 0.9600 .
C208 H20S 0.9600 .
C208 H20T 0.9600 .

loop_
_geom_torsion_atom_site_label_1
_geom_torsion_atom_site_label_2
_geom_torsion_atom_site_label_3
_geom_torsion_atom_site_label_4
_geom_torsion
_geom_torsion_site_symmetry_1
_geom_torsion_site_symmetry_4
C4 Ni1 Ni2 C6' 0.0 . .
C5 Ni1 Ni2 C6' 0.0 . .
C1 Ni1 Ni2 C6' 180.0 . .
Ni3 Ni1 Ni2 C6' -148.961(16) 6 .
Ni3 Ni1 Ni2 C6' 148.961(16) . .
C4 Ni1 Ni2 C6 -67.9(3) . .
C5 Ni1 Ni2 C6 -67.9(3) . .
C1 Ni1 Ni2 C6 112.1(3) . .
Ni3 Ni1 Ni2 C6 143.1(3) 6 .
Ni3 Ni1 Ni2 C6 81.0(3) . .
C4 Ni1 Ni2 C6 67.9(3) . 6
C5 Ni1 Ni2 C6 67.9(3) . 6
C1 Ni1 Ni2 C6 -112.1(3) . 6
Ni3 Ni1 Ni2 C6 -81.0(3) 6 6
Ni3 Ni1 Ni2 C6 -143.1(3) . 6
C4 Ni1 Ni2 C5 0.0 . .
C1 Ni1 Ni2 C5 180.0 . .
Ni3 Ni1 Ni2 C5 -148.961(16) 6 .
Ni3 Ni1 Ni2 C5 148.961(16) . .
C4 Ni1 Ni2 C1 180.0 . 5
C5 Ni1 Ni2 C1 180.0 . 5
C1 Ni1 Ni2 C1 0.0 . 5
Ni3 Ni1 Ni2 C1 31.039(16) 6 5
Ni3 Ni1 Ni2 C1 -31.039(16) . 5
C4 Ni1 Ni2 C1 180.0 . .
C5 Ni1 Ni2 C1 180.0 . .
Ni3 Ni1 Ni2 C1 31.039(16) 6 .
Ni3 Ni1 Ni2 C1 -31.039(16) . .
C4 Ni1 Ni2 Ni3 140.68(3) . 5
C5 Ni1 Ni2 Ni3 140.68(3) . 5
C1 Ni1 Ni2 Ni3 -39.32(3) . 5
Ni3 Ni1 Ni2 Ni3 -8.28(3) 6 5
Ni3 Ni1 Ni2 Ni3 -70.35(3) . 5
C4 Ni1 Ni2 Ni3 -140.68(3) . 2
C5 Ni1 Ni2 Ni3 -140.68(3) . 2
C1 Ni1 Ni2 Ni3 39.32(3) . 2
Ni3 Ni1 Ni2 Ni3 70.35(3) 6 2
Ni3 Ni1 Ni2 Ni3 8.28(3) . 2
C4 Ni1 Ni2 Ni4 133.957(13) . 5
C5 Ni1 Ni2 Ni4 133.957(13) . 5
C1 Ni1 Ni2 Ni4 -46.043(13) . 5
Ni3 Ni1 Ni2 Ni4 -15.00(2) 6 5
Ni3 Ni1 Ni2 Ni4 -77.08(2) . 5
C4 Ni1 Ni2 Ni4 -133.957(13) . .
C5 Ni1 Ni2 Ni4 -133.957(13) . .
C1 Ni1 Ni2 Ni4 46.043(13) . .
Ni3 Ni1 Ni2 Ni4 77.08(2) 6 .
Ni3 Ni1 Ni2 Ni4 15.00(2) . .
C4 Ni1 Ni3 C3 -2.6(2) . .
C5 Ni1 Ni3 C3 -132.0(3) . .
C1 Ni1 Ni3 C3 156.2(2) . .
Ni2 Ni1 Ni3 C3 -170.1(2) . .
Ni3 Ni1 Ni3 C3 92.6(2) 6 .
C4 Ni1 Ni3 C2 106.7(2) . .
C5 Ni1 Ni3 C2 -22.7(3) . .
C1 Ni1 Ni3 C2 -94.6(2) . .
Ni2 Ni1 Ni3 C2 -60.85(16) . .
Ni3 Ni1 Ni3 C2 -158.09(16) 6 .
C4 Ni1 Ni3 C1 -158.78(17) . .
C5 Ni1 Ni3 C1 71.9(2) . .
Ni2 Ni1 Ni3 C1 33.71(12) . .
Ni3 Ni1 Ni3 C1 -63.53(12) 6 .
C4 Ni1 Ni3 C6 -137.6(4) . 2
C5 Ni1 Ni3 C6 93.0(5) . 2
C1 Ni1 Ni3 C6 21.1(4) . 2
Ni2 Ni1 Ni3 C6 54.9(4) . 2
Ni3 Ni1 Ni3 C6 -42.4(4) 6 2
C4 Ni1 Ni3 Ni4 149.80(12) . .
C5 Ni1 Ni3 Ni4 20.4(2) . .
C1 Ni1 Ni3 Ni4 -51.42(12) . .
Ni2 Ni1 Ni3 Ni4 -17.71(2) . .
Ni3 Ni1 Ni3 Ni4 -114.95(2) 6 .
C4 Ni1 Ni3 Co2 -142.70(12) . 5
C5 Ni1 Ni3 Co2 87.9(2) . 5
C1 Ni1 Ni3 Co2 16.07(12) . 5
Ni2 Ni1 Ni3 Co2 49.78(3) . 5
Ni3 Ni1 Ni3 Co2 -47.46(3) 6 5
C4 Ni1 Ni3 Ni2 -142.70(12) . 5
C5 Ni1 Ni3 Ni2 87.9(2) . 5
C1 Ni1 Ni3 Ni2 16.07(12) . 5
Ni2 Ni1 Ni3 Ni2 49.78(3) . 5
Ni3 Ni1 Ni3 Ni2 -47.46(3) 6 5
C4 Ni1 Ni3 Ni3 -95.24(12) . 6
C5 Ni1 Ni3 Ni3 135.4(2) . 6
C1 Ni1 Ni3 Ni3 63.53(12) . 6
Ni2 Ni1 Ni3 Ni3 97.241(18) . 6
C3 Ni3 Ni4 C2 -29.9(6) . 2
C2 Ni3 Ni4 C2 -21.7(6) . 2
C1 Ni3 Ni4 C2 176.1(5) . 2
C6 Ni3 Ni4 C2 76.0(5) 2 2
Co2 Ni3 Ni4 C2 117.7(4) 5 2
Ni2 Ni3 Ni4 C2 117.7(4) 5 2
Ni1 Ni3 Ni4 C2 -140.1(4) . 2
Ni3 Ni3 Ni4 C2 165.3(4) 6 2
C3 Ni3 Ni4 C2 -8.2(5) . .
C1 Ni3 Ni4 C2 -162.2(3) . .
C6 Ni3 Ni4 C2 97.7(3) 2 .
Co2 Ni3 Ni4 C2 139.3(2) 5 .
Ni2 Ni3 Ni4 C2 139.3(2) 5 .
Ni1 Ni3 Ni4 C2 -118.4(2) . .
Ni3 Ni3 Ni4 C2 -173.0(2) 6 .
C3 Ni3 Ni4 C1 154.0(4) . .
C2 Ni3 Ni4 C1 162.2(3) . .
C6 Ni3 Ni4 C1 -100.1(3) 2 .
Co2 Ni3 Ni4 C1 -58.45(17) 5 .
Ni2 Ni3 Ni4 C1 -58.45(17) 5 .
Ni1 Ni3 Ni4 C1 43.81(16) . .
Ni3 Ni3 Ni4 C1 -10.76(16) 6 .
C3 Ni3 Ni4 C1 173.7(4) . 5
C2 Ni3 Ni4 C1 -178.1(2) . 5
C1 Ni3 Ni4 C1 19.7(3) . 5
C6 Ni3 Ni4 C1 -80.4(3) 2 5
Co2 Ni3 Ni4 C1 -38.78(14) 5 5
Ni2 Ni3 Ni4 C1 -38.78(14) 5 5
Ni1 Ni3 Ni4 C1 63.47(14) . 5
Ni3 Ni3 Ni4 C1 8.91(14) 6 5
C3 Ni3 Ni4 Ni3 164.8(4) . 2
C2 Ni3 Ni4 Ni3 173.0(2) . 2
C1 Ni3 Ni4 Ni3 10.76(16) . 2
C6 Ni3 Ni4 Ni3 -89.3(2) 2 2
Co2 Ni3 Ni4 Ni3 -47.689(14) 5 2
Ni2 Ni3 Ni4 Ni3 -47.689(14) 5 2
Ni1 Ni3 Ni4 Ni3 54.565(12) . 2
Ni3 Ni3 Ni4 Ni3 0.0 6 2
C3 Ni3 Ni4 Ni2 -147.5(4) . 5
C2 Ni3 Ni4 Ni2 -139.3(2) . 5
C1 Ni3 Ni4 Ni2 58.45(17) . 5
C6 Ni3 Ni4 Ni2 -41.6(2) 2 5
Co2 Ni3 Ni4 Ni2 0.0 5 5
Ni1 Ni3 Ni4 Ni2 102.25(2) . 5
Ni3 Ni3 Ni4 Ni2 47.689(14) 6 5
C3 Ni3 Ni4 Co2 -147.5(4) . 5
C2 Ni3 Ni4 Co2 -139.3(2) . 5
C1 Ni3 Ni4 Co2 58.45(17) . 5
C6 Ni3 Ni4 Co2 -41.6(2) 2 5
Ni2 Ni3 Ni4 Co2 0.0 5 5
Ni1 Ni3 Ni4 Co2 102.25(2) . 5
Ni3 Ni3 Ni4 Co2 47.689(14) 6 5
C3 Ni3 Ni4 Ni2 125.0(4) . .
C2 Ni3 Ni4 Ni2 133.2(2) . .
C1 Ni3 Ni4 Ni2 -29.02(16) . .
C6 Ni3 Ni4 Ni2 -129.1(2) 2 .
Co2 Ni3 Ni4 Ni2 -87.47(3) 5 .
Ni2 Ni3 Ni4 Ni2 -87.47(3) 5 .
Ni1 Ni3 Ni4 Ni2 14.79(2) . .
Ni3 Ni3 Ni4 Ni2 -39.780(16) 6 .
C6' Ni2 Ni4 C2 -2.7(7) . 2
C6 Ni2 Ni4 C2 19.7(3) . 2
C6 Ni2 Ni4 C2 -60.7(6) 6 2
C5 Ni2 Ni4 C2 115.8(2) . 2
C1 Ni2 Ni4 C2 -103.3(2) 5 2
C1 Ni2 Ni4 C2 -158.1(2) . 2
Ni1 Ni2 Ni4 C2 153.62(18) . 2
Ni3 Ni2 Ni4 C2 -79.84(17) 5 2
Ni3 Ni2 Ni4 C2 -33.29(17) 2 2
Ni4 Ni2 Ni4 C2 -130.93(17) 5 2
C6' Ni2 Ni4 C2 -122.6(8) . .
C6 Ni2 Ni4 C2 -100.2(3) . .
C6 Ni2 Ni4 C2 179.4(6) 6 .
C5 Ni2 Ni4 C2 -4.1(3) . .
C1 Ni2 Ni4 C2 136.8(3) 5 .
C1 Ni2 Ni4 C2 82.0(3) . .
Ni1 Ni2 Ni4 C2 33.7(2) . .
Ni3 Ni2 Ni4 C2 160.3(2) 5 .
Ni3 Ni2 Ni4 C2 -153.2(2) 2 .
Ni4 Ni2 Ni4 C2 109.2(2) 5 .
C6' Ni2 Ni4 C1 155.4(7) . .
C6 Ni2 Ni4 C1 177.8(3) . .
C6 Ni2 Ni4 C1 97.4(6) 6 .
C5 Ni2 Ni4 C1 -86.1(2) . .
C1 Ni2 Ni4 C1 54.8(3) 5 .
Ni1 Ni2 Ni4 C1 -48.26(17) . .
Ni3 Ni2 Ni4 C1 78.29(17) 5 .
Ni3 Ni2 Ni4 C1 124.83(17) 2 .
Ni4 Ni2 Ni4 C1 27.20(17) 5 .
C6' Ni2 Ni4 C1 100.6(7) . 5
C6 Ni2 Ni4 C1 123.0(3) . 5
C6 Ni2 Ni4 C1 42.6(6) 6 5
C5 Ni2 Ni4 C1 -140.9(2) . 5
C1 Ni2 Ni4 C1 -54.8(3) . 5
Ni1 Ni2 Ni4 C1 -103.07(17) . 5
Ni3 Ni2 Ni4 C1 23.48(17) 5 5
Ni3 Ni2 Ni4 C1 70.02(17) 2 5
Ni4 Ni2 Ni4 C1 -27.61(17) 5 5
C6' Ni2 Ni4 Ni3 -172.8(7) . .
C6 Ni2 Ni4 Ni3 -150.3(3) . .
C6 Ni2 Ni4 Ni3 129.3(6) 6 .
C5 Ni2 Ni4 Ni3 -54.23(16) . .
C1 Ni2 Ni4 Ni3 86.66(17) 5 .
C1 Ni2 Ni4 Ni3 31.85(17) . .
Ni1 Ni2 Ni4 Ni3 -16.41(2) . .
Ni3 Ni2 Ni4 Ni3 110.13(2) 5 .
Ni3 Ni2 Ni4 Ni3 156.68(3) 2 .
Ni4 Ni2 Ni4 Ni3 59.04(2) 5 .
C6' Ni2 Ni4 Ni3 30.5(7) . 2
C6 Ni2 Ni4 Ni3 53.0(3) . 2
C6 Ni2 Ni4 Ni3 -27.4(6) 6 2
C5 Ni2 Ni4 Ni3 149.09(16) . 2
C1 Ni2 Ni4 Ni3 -70.02(17) 5 2
C1 Ni2 Ni4 Ni3 -124.83(17) . 2
Ni1 Ni2 Ni4 Ni3 -173.09(3) . 2
Ni3 Ni2 Ni4 Ni3 -46.55(3) 5 2
Ni4 Ni2 Ni4 Ni3 -97.63(2) 5 2
C6' Ni2 Ni4 Ni2 128.2(7) . 5
C6 Ni2 Ni4 Ni2 150.6(3) . 5
C6 Ni2 Ni4 Ni2 70.2(6) 6 5
C5 Ni2 Ni4 Ni2 -113.28(16) . 5
C1 Ni2 Ni4 Ni2 27.61(17) 5 5
C1 Ni2 Ni4 Ni2 -27.20(17) . 5
Ni1 Ni2 Ni4 Ni2 -75.46(2) . 5
Ni3 Ni2 Ni4 Ni2 51.089(16) 5 5
Ni3 Ni2 Ni4 Ni2 97.63(2) 2 5
Ni4 Ni2 Ni4 Ni2 0.0 5 5
C6' Ni2 Ni4 Co2 128.2(7) . 5
C6 Ni2 Ni4 Co2 150.6(3) . 5
C6 Ni2 Ni4 Co2 70.2(6) 6 5
C5 Ni2 Ni4 Co2 -113.28(16) . 5
C1 Ni2 Ni4 Co2 27.61(17) 5 5
C1 Ni2 Ni4 Co2 -27.20(17) . 5
Ni1 Ni2 Ni4 Co2 -75.46(2) . 5
Ni3 Ni2 Ni4 Co2 51.089(16) 5 5
Ni3 Ni2 Ni4 Co2 97.63(2) 2 5
Ni4 Ni2 Ni4 Co2 0.0 5 5
C4 Ni1 C1 C1 180.0 . 5
C5 Ni1 C1 C1 0.0 . 5
Ni2 Ni1 C1 C1 0.0 . 5
Ni3 Ni1 C1 C1 -140.64(7) 6 5
Ni3 Ni1 C1 C1 140.64(7) . 5
C4 Ni1 C1 Ni4 103.39(18) . .
C5 Ni1 C1 Ni4 -76.61(18) . .
Ni2 Ni1 C1 Ni4 -76.61(18) . .
Ni3 Ni1 C1 Ni4 142.7(3) 6 .
Ni3 Ni1 C1 Ni4 64.03(11) . .
C4 Ni1 C1 Ni4 -103.39(18) . 5
C5 Ni1 C1 Ni4 76.61(18) . 5
Ni2 Ni1 C1 Ni4 76.61(18) . 5
Ni3 Ni1 C1 Ni4 -64.03(11) 6 5
Ni3 Ni1 C1 Ni4 -142.7(3) . 5
C4 Ni1 C1 Ni3 -39.36(7) . 6
C5 Ni1 C1 Ni3 140.64(7) . 6
Ni2 Ni1 C1 Ni3 140.64(7) . 6
Ni3 Ni1 C1 Ni3 -78.72(15) . 6
C4 Ni1 C1 Ni3 39.36(7) . .
C5 Ni1 C1 Ni3 -140.64(7) . .
Ni2 Ni1 C1 Ni3 -140.64(7) . .
Ni3 Ni1 C1 Ni3 78.72(15) 6 .
C4 Ni1 C1 Ni2 0.0 . 5
C5 Ni1 C1 Ni2 180.0 . 5
Ni2 Ni1 C1 Ni2 180.0 . 5
Ni3 Ni1 C1 Ni2 39.36(7) 6 5
Ni3 Ni1 C1 Ni2 -39.36(7) . 5
C4 Ni1 C1 Co2 0.0 . 5
C5 Ni1 C1 Co2 180.0 . 5
Ni2 Ni1 C1 Co2 180.0 . 5
Ni3 Ni1 C1 Co2 39.36(7) 6 5
Ni3 Ni1 C1 Co2 -39.36(7) . 5
C4 Ni1 C1 Ni2 180.0 . .
C5 Ni1 C1 Ni2 0.0 . .
Ni3 Ni1 C1 Ni2 -140.64(7) 6 .
Ni3 Ni1 C1 Ni2 140.64(7) . .
C2 Ni4 C1 C1 -28.1(7) 2 5
C2 Ni4 C1 C1 164.4(4) . 5
Ni3 Ni4 C1 C1 149.0(5) . 5
Ni3 Ni4 C1 C1 -25.3(4) 2 5
Ni2 Ni4 C1 C1 72.5(4) 5 5
Co2 Ni4 C1 C1 72.5(4) 5 5
Ni2 Ni4 C1 C1 -70.1(4) . 5
C2 Ni4 C1 Ni1 110.3(4) 2 .
C2 Ni4 C1 Ni1 -57.3(3) . .
C1 Ni4 C1 Ni1 138.4(5) 5 .
Ni3 Ni4 C1 Ni1 -72.60(18) . .
Ni3 Ni4 C1 Ni1 113.09(19) 2 .
Ni2 Ni4 C1 Ni1 -149.2(3) 5 .
Co2 Ni4 C1 Ni1 -149.2(3) 5 .
Ni2 Ni4 C1 Ni1 68.27(19) . .
C2 Ni4 C1 Ni4 -28.1(7) 2 5
C2 Ni4 C1 Ni4 164.4(4) . 5
C1 Ni4 C1 Ni4 0.0 5 5
Ni3 Ni4 C1 Ni4 149.0(5) . 5
Ni3 Ni4 C1 Ni4 -25.3(4) 2 5
Ni2 Ni4 C1 Ni4 72.5(4) 5 5
Co2 Ni4 C1 Ni4 72.5(4) 5 5
Ni2 Ni4 C1 Ni4 -70.1(4) . 5
C2 Ni4 C1 Ni3 -155.1(4) 2 6
C2 Ni4 C1 Ni3 37.3(5) . 6
C1 Ni4 C1 Ni3 -127.0(7) 5 6
Ni3 Ni4 C1 Ni3 22.0(3) . 6
Ni3 Ni4 C1 Ni3 -152.3(4) 2 6
Ni2 Ni4 C1 Ni3 -54.6(4) 5 6
Co2 Ni4 C1 Ni3 -54.6(4) 5 6
Ni2 Ni4 C1 Ni3 162.9(5) . 6
C2 Ni4 C1 Ni3 -177.1(3) 2 .
C2 Ni4 C1 Ni3 15.3(2) . .
C1 Ni4 C1 Ni3 -149.0(5) 5 .
Ni3 Ni4 C1 Ni3 -174.31(9) 2 .
Ni2 Ni4 C1 Ni3 -76.56(14) 5 .
Co2 Ni4 C1 Ni3 -76.56(14) 5 .
Ni2 Ni4 C1 Ni3 140.87(19) . .
C2 Ni4 C1 Ni2 -100.6(4) 2 5
C2 Ni4 C1 Ni2 91.9(2) . 5
C1 Ni4 C1 Ni2 -72.5(4) 5 5
Ni3 Ni4 C1 Ni2 76.56(14) . 5
Ni3 Ni4 C1 Ni2 -97.75(12) 2 5
Co2 Ni4 C1 Ni2 0.0 5 5
Ni2 Ni4 C1 Ni2 -142.6(2) . 5
C2 Ni4 C1 Co2 -100.6(4) 2 5
C2 Ni4 C1 Co2 91.9(2) . 5
C1 Ni4 C1 Co2 -72.5(4) 5 5
Ni3 Ni4 C1 Co2 76.56(14) . 5
Ni3 Ni4 C1 Co2 -97.75(12) 2 5
Ni2 Ni4 C1 Co2 0.0 5 5
Ni2 Ni4 C1 Co2 -142.6(2) . 5
C2 Ni4 C1 Ni2 42.0(4) 2 .
C2 Ni4 C1 Ni2 -125.5(2) . .
C1 Ni4 C1 Ni2 70.1(4) 5 .
Ni3 Ni4 C1 Ni2 -140.87(19) . .
Ni3 Ni4 C1 Ni2 44.82(11) 2 .
Ni2 Ni4 C1 Ni2 142.6(2) 5 .
Co2 Ni4 C1 Ni2 142.6(2) 5 .
C3 Ni3 C1 C1 164.9(5) . 5
C2 Ni3 C1 C1 -51.5(5) . 5
C6 Ni3 C1 C1 44.0(6) 2 5
Ni4 Ni3 C1 C1 -37.8(4) . 5
Co2 Ni3 C1 C1 51.2(5) 5 5
Ni2 Ni3 C1 C1 51.2(5) 5 5
Ni1 Ni3 C1 C1 -148.9(6) . 5
Ni3 Ni3 C1 C1 128.9(6) 6 5
C3 Ni3 C1 Ni1 -46.2(5) . .
C2 Ni3 C1 Ni1 97.48(18) . .
C6 Ni3 C1 Ni1 -167.0(3) 2 .
Ni4 Ni3 C1 Ni1 111.14(15) . .
Co2 Ni3 C1 Ni1 -159.90(15) 5 .
Ni2 Ni3 C1 Ni1 -159.90(15) 5 .
Ni3 Ni3 C1 Ni1 -82.14(12) 6 .
C3 Ni3 C1 Ni4 -157.3(4) . .
C2 Ni3 C1 Ni4 -13.7(2) . .
C6 Ni3 C1 Ni4 81.8(3) 2 .
Co2 Ni3 C1 Ni4 88.95(12) 5 .
Ni2 Ni3 C1 Ni4 88.95(12) 5 .
Ni1 Ni3 C1 Ni4 -111.14(15) . .
Ni3 Ni3 C1 Ni4 166.7(2) 6 .
C3 Ni3 C1 Ni4 56.9(7) . 5
C2 Ni3 C1 Ni4 -159.5(4) . 5
C6 Ni3 C1 Ni4 -64.0(5) 2 5
Ni4 Ni3 C1 Ni4 -145.8(5) . 5
Co2 Ni3 C1 Ni4 -56.9(4) 5 5
Ni2 Ni3 C1 Ni4 -56.9(4) 5 5
Ni1 Ni3 C1 Ni4 103.0(4) . 5
Ni3 Ni3 C1 Ni4 20.9(3) 6 5
C3 Ni3 C1 Ni3 36.0(5) . 6
C2 Ni3 C1 Ni3 179.62(18) . 6
C6 Ni3 C1 Ni3 -84.9(3) 2 6
Ni4 Ni3 C1 Ni3 -166.7(2) . 6
Co2 Ni3 C1 Ni3 -77.76(11) 5 6
Ni2 Ni3 C1 Ni3 -77.76(11) 5 6
Ni1 Ni3 C1 Ni3 82.14(12) . 6
C3 Ni3 C1 Ni2 113.7(4) . 5
C2 Ni3 C1 Ni2 -102.62(17) . 5
C6 Ni3 C1 Ni2 -7.1(3) 2 5
Ni4 Ni3 C1 Ni2 -88.95(12) . 5
Co2 Ni3 C1 Ni2 0.0 5 5
Ni1 Ni3 C1 Ni2 159.90(15) . 5
Ni3 Ni3 C1 Ni2 77.76(11) 6 5
C3 Ni3 C1 Co2 113.7(4) . 5
C2 Ni3 C1 Co2 -102.62(17) . 5
C6 Ni3 C1 Co2 -7.1(3) 2 5
Ni4 Ni3 C1 Co2 -88.95(12) . 5
Ni2 Ni3 C1 Co2 0.0 5 5
Ni1 Ni3 C1 Co2 159.90(15) . 5
Ni3 Ni3 C1 Co2 77.76(11) 6 5
C3 Ni3 C1 Ni2 -100.0(5) . .
C2 Ni3 C1 Ni2 43.6(3) . .
C6 Ni3 C1 Ni2 139.1(3) 2 .
Ni4 Ni3 C1 Ni2 57.30(19) . .
Co2 Ni3 C1 Ni2 146.2(3) 5 .
Ni2 Ni3 C1 Ni2 146.2(3) 5 .
Ni1 Ni3 C1 Ni2 -53.8(2) . .
Ni3 Ni3 C1 Ni2 -136.0(3) 6 .
C6' Ni2 C1 C1 0.0 . 5
C6 Ni2 C1 C1 68.1(3) . 5
C6 Ni2 C1 C1 -68.1(3) 6 5
C5 Ni2 C1 C1 180.0 . 5
Ni1 Ni2 C1 C1 180.0 . 5
Ni3 Ni2 C1 C1 -30.724(16) 5 5
Ni3 Ni2 C1 C1 30.724(16) 2 5
Ni4 Ni2 C1 C1 -70.87(11) 5 5
Ni4 Ni2 C1 C1 70.87(11) . 5
C6' Ni2 C1 Ni1 180.0 . .
C6 Ni2 C1 Ni1 -111.9(3) . .
C6 Ni2 C1 Ni1 111.9(3) 6 .
C5 Ni2 C1 Ni1 0.0 . .
C1 Ni2 C1 Ni1 180.0 5 .
Ni3 Ni2 C1 Ni1 149.276(16) 5 .
Ni3 Ni2 C1 Ni1 -149.276(16) 2 .
Ni4 Ni2 C1 Ni1 109.13(11) 5 .
Ni4 Ni2 C1 Ni1 -109.13(11) . .
C6' Ni2 C1 Ni4 -70.87(11) . .
C6 Ni2 C1 Ni4 -2.8(4) . .
C6 Ni2 C1 Ni4 -139.0(3) 6 .
C5 Ni2 C1 Ni4 109.13(11) . .
C1 Ni2 C1 Ni4 -70.87(11) 5 .
Ni1 Ni2 C1 Ni4 109.13(11) . .
Ni3 Ni2 C1 Ni4 -101.59(12) 5 .
Ni3 Ni2 C1 Ni4 -40.14(11) 2 .
Ni4 Ni2 C1 Ni4 -141.7(2) 5 .
C6' Ni2 C1 Ni4 70.87(11) . 5
C6 Ni2 C1 Ni4 139.0(3) . 5
C6 Ni2 C1 Ni4 2.8(4) 6 5
C5 Ni2 C1 Ni4 -109.13(11) . 5
C1 Ni2 C1 Ni4 70.87(11) 5 5
Ni1 Ni2 C1 Ni4 -109.13(11) . 5
Ni3 Ni2 C1 Ni4 40.14(11) 5 5
Ni3 Ni2 C1 Ni4 101.59(12) 2 5
Ni4 Ni2 C1 Ni4 141.7(2) . 5
C6' Ni2 C1 Ni3 122.8(3) . 6
C6 Ni2 C1 Ni3 -169.1(4) . 6
C6 Ni2 C1 Ni3 54.7(5) 6 6
C5 Ni2 C1 Ni3 -57.2(3) . 6
C1 Ni2 C1 Ni3 122.8(3) 5 6
Ni1 Ni2 C1 Ni3 -57.2(3) . 6
Ni3 Ni2 C1 Ni3 92.1(2) 5 6
Ni3 Ni2 C1 Ni3 153.6(3) 2 6
Ni4 Ni2 C1 Ni3 51.97(14) 5 6
Ni4 Ni2 C1 Ni3 -166.3(4) . 6
C6' Ni2 C1 Ni3 -122.8(3) . .
C6 Ni2 C1 Ni3 -54.7(5) . .
C6 Ni2 C1 Ni3 169.1(4) 6 .
C5 Ni2 C1 Ni3 57.2(3) . .
C1 Ni2 C1 Ni3 -122.8(3) 5 .
Ni1 Ni2 C1 Ni3 57.2(3) . .
Ni3 Ni2 C1 Ni3 -153.6(3) 5 .
Ni3 Ni2 C1 Ni3 -92.1(2) 2 .
Ni4 Ni2 C1 Ni3 166.3(4) 5 .
Ni4 Ni2 C1 Ni3 -51.97(14) . .
C6' Ni2 C1 Ni2 0.0 . 5
C6 Ni2 C1 Ni2 68.1(3) . 5
C6 Ni2 C1 Ni2 -68.1(3) 6 5
C5 Ni2 C1 Ni2 180.0 . 5
C1 Ni2 C1 Ni2 0.0 5 5
Ni1 Ni2 C1 Ni2 180.0 . 5
Ni3 Ni2 C1 Ni2 -30.724(16) 5 5
Ni3 Ni2 C1 Ni2 30.724(16) 2 5
Ni4 Ni2 C1 Ni2 -70.87(11) 5 5
Ni4 Ni2 C1 Ni2 70.87(11) . 5
C6' Ni2 C1 Co2 0.0 . 5
C6 Ni2 C1 Co2 68.1(3) . 5
C6 Ni2 C1 Co2 -68.1(3) 6 5
C5 Ni2 C1 Co2 180.0 . 5
C1 Ni2 C1 Co2 0.0 5 5
Ni1 Ni2 C1 Co2 180.0 . 5
Ni3 Ni2 C1 Co2 -30.724(16) 5 5
Ni3 Ni2 C1 Co2 30.724(16) 2 5
Ni4 Ni2 C1 Co2 -70.87(11) 5 5
Ni4 Ni2 C1 Co2 70.87(11) . 5
C2 Ni4 C2 O2 -7.0(9) 2 .
C1 Ni4 C2 O2 166.1(9) . .
C1 Ni4 C2 O2 -174.9(8) 5 .
Ni3 Ni4 C2 O2 -178.4(11) . .
Ni3 Ni4 C2 O2 11.1(13) 2 .
Ni2 Ni4 C2 O2 -143.2(9) 5 .
Co2 Ni4 C2 O2 -143.2(9) 5 .
Ni2 Ni4 C2 O2 113.1(9) . .
C2 Ni4 C2 Ni3 171.4(3) 2 .
C1 Ni4 C2 Ni3 -15.5(2) . .
C1 Ni4 C2 Ni3 3.5(5) 5 .
Ni3 Ni4 C2 Ni3 -170.6(3) 2 .
Ni2 Ni4 C2 Ni3 35.13(16) 5 .
Co2 Ni4 C2 Ni3 35.13(16) 5 .
Ni2 Ni4 C2 Ni3 -68.5(2) . .
C3 Ni3 C2 O2 -5.1(7) . .
C1 Ni3 C2 O2 -166.1(6) . .
C6 Ni3 C2 O2 96.2(7) 2 .
Ni4 Ni3 C2 O2 178.8(8) . .
Co2 Ni3 C2 O2 139.0(6) 5 .
Ni2 Ni3 C2 O2 139.0(6) 5 .
Ni1 Ni3 C2 O2 -117.7(6) . .
Ni3 Ni3 C2 O2 -165.5(4) 6 .
C3 Ni3 C2 Ni4 176.1(2) . .
C1 Ni3 C2 Ni4 15.0(2) . .
C6 Ni3 C2 Ni4 -82.6(3) 2 .
Co2 Ni3 C2 Ni4 -39.82(18) 5 .
Ni2 Ni3 C2 Ni4 -39.82(18) 5 .
Ni1 Ni3 C2 Ni4 63.49(16) . .
Ni3 Ni3 C2 Ni4 15.7(5) 6 .
C2 Ni3 C3 O3 -66(28) . .
C1 Ni3 C3 O3 77(28) . .
C6 Ni3 C3 O3 -163(100) 2 .
Ni4 Ni3 C3 O3 -60(28) . .
Co2 Ni3 C3 O3 163(28) 5 .
Ni2 Ni3 C3 O3 163(28) 5 .
Ni1 Ni3 C3 O3 44(28) . .
Ni3 Ni3 C3 O3 105(28) 6 .
C5 Ni1 C4 O4 180.0 . .
C1 Ni1 C4 O4 0.0 . .
Ni2 Ni1 C4 O4 180.0 . .
Ni3 Ni1 C4 O4 -30.67(2) 6 .
Ni3 Ni1 C4 O4 30.67(2) . .
C6' Ni2 C5 O5 0.0 . .
C6 Ni2 C5 O5 -47.0(3) . .
C6 Ni2 C5 O5 47.0(3) 6 .
C1 Ni2 C5 O5 180.0 5 .
C1 Ni2 C5 O5 180.0 . .
Ni1 Ni2 C5 O5 180.0 . .
Ni3 Ni2 C5 O5 80.1(3) 5 .
Ni3 Ni2 C5 O5 -80.1(3) 2 .
Ni4 Ni2 C5 O5 131.20(6) 5 .
Ni4 Ni2 C5 O5 -131.20(6) . .
C6' Ni2 C5 Ni1 180.0 . .
C6 Ni2 C5 Ni1 133.0(3) . .
C6 Ni2 C5 Ni1 -133.0(3) 6 .
C1 Ni2 C5 Ni1 0.0 5 .
C1 Ni2 C5 Ni1 0.0 . .
Ni3 Ni2 C5 Ni1 -99.9(3) 5 .
Ni3 Ni2 C5 Ni1 99.9(3) 2 .
Ni4 Ni2 C5 Ni1 -48.80(6) 5 .
Ni4 Ni2 C5 Ni1 48.80(6) . .
C4 Ni1 C5 O5 0.0 . .
C1 Ni1 C5 O5 180.0 . .
Ni2 Ni1 C5 O5 180.0 . .
Ni3 Ni1 C5 O5 -127.34(16) 6 .
Ni3 Ni1 C5 O5 127.34(16) . .
C4 Ni1 C5 Ni2 180.0 . .
C1 Ni1 C5 Ni2 0.0 . .
Ni3 Ni1 C5 Ni2 52.66(16) 6 .
Ni3 Ni1 C5 Ni2 -52.66(16) . .
C6' Ni2 C6 O6 -74(2) . .
C6 Ni2 C6 O6 -77.8(19) 6 .
C5 Ni2 C6 O6 21.6(19) . .
C1 Ni2 C6 O6 173.2(17) 5 .
C1 Ni2 C6 O6 134.9(17) . .
Ni1 Ni2 C6 O6 69.3(19) . .
Ni3 Ni2 C6 O6 -133.7(18) 5 .
Ni3 Ni2 C6 O6 -178(2) 2 .
Ni4 Ni2 C6 O6 -155.2(14) 5 .
Ni4 Ni2 C6 O6 132.8(18) . .
C6' Ni2 C6 Ni3 104.7(11) . 2
C6 Ni2 C6 Ni3 100.6(3) 6 2
C5 Ni2 C6 Ni3 -160.1(2) . 2
C1 Ni2 C6 Ni3 -8.4(3) 5 2
C1 Ni2 C6 Ni3 -46.8(4) . 2
Ni1 Ni2 C6 Ni3 -112.3(2) . 2
Ni3 Ni2 C6 Ni3 44.7(2) 5 2
Ni4 Ni2 C6 Ni3 23.2(7) 5 2
Ni4 Ni2 C6 Ni3 -48.87(18) . 2
C6 Ni2 C6' O6' 92.9(8) . .
C6 Ni2 C6' O6' -92.9(8) 6 .
C5 Ni2 C6' O6' 0.0 . .
C1 Ni2 C6' O6' 180.0 5 .
C1 Ni2 C6' O6' 180.0 . .
Ni1 Ni2 C6' O6' 0.0 . .
Ni3 Ni2 C6' O6' -148.44(9) 5 .
Ni3 Ni2 C6' O6' 148.44(9) 2 .
Ni4 Ni2 C6' O6' -124.3(4) 5 .
Ni4 Ni2 C6' O6' 124.3(4) . .
C101 N1 C101 C102 -175(3) 2_565 .
C111 N1 C101 C102 8(2) . .
C111 N1 C101 C102 -52(18) 2_565 .
C103 N1 C101 C102 58(3) 2_565 .
C103 N1 C101 C102 -50(3) . .
C113 N1 C101 C102 -115(3) . .
C113 N1 C101 C102 128(3) 2_565 .
C101 N1 C103 C104 -60(3) . .
C101 N1 C103 C104 66(3) 2_565 .
C111 N1 C103 C104 -118(3) . .
C111 N1 C103 C104 120(3) 2_565 .
C103 N1 C103 C104 -176(3) 2_565 .
C113 N1 C103 C104 -1(2) . .
C113 N1 C103 C104 134(8) 2_565 .
C101 N1 C111 C112 5.0(13) . .
C101 N1 C111 C112 -119(17) 2_565 .
C111 N1 C111 C112 -178.2(9) 2_565 .
C103 N1 C111 C112 -121.2(13) 2_565 .
C103 N1 C111 C112 129.4(12) . .
C113 N1 C111 C112 60.5(8) . .
C113 N1 C111 C112 -57.3(8) 2_565 .
C101 N1 C113 C114 114.0(13) . .
C101 N1 C113 C114 -123.3(13) 2_565 .
C111 N1 C113 C114 56.7(8) . .
C111 N1 C113 C114 -62.6(8) 2_565 .
C103 N1 C113 C114 43(9) 2_565 .
C103 N1 C113 C114 -7.6(12) . .
C113 N1 C113 C114 177.2(9) 2_565 .
C205 N2 C201 C202 -23(3) 5_665 .
C205 N2 C201 C202 112(3) 6 .
C205 N2 C201 C202 157(3) . .
C205 N2 C201 C202 -68(3) 2_665 .
C207 N2 C201 C202 112(3) 5_665 .
C207 N2 C201 C202 -8(3) 6 .
C207 N2 C201 C202 -68(3) . .
C207 N2 C201 C202 172(3) 2_665 .
C203 N2 C201 C202 -173(19) 2_665 .
C203 N2 C201 C202 42(4) . .
C203 N2 C201 C202 7(19) 6 .
C203 N2 C201 C202 -138(4) 5_665 .
C205 N2 C203 C204 121(3) 5_665 .
C205 N2 C203 C204 -10(3) 6 .
C205 N2 C203 C204 -59(3) . .
C205 N2 C203 C204 170(3) 2_665 .
C207 N2 C203 C204 4(3) 5_665 .
C207 N2 C203 C204 118(3) 6 .
C207 N2 C203 C204 -176(3) . .
C207 N2 C203 C204 -62(3) 2_665 .
C203 N2 C203 C204 56(2) 2_665 .
C203 N2 C203 C204 -124(2) 6 .
C203 N2 C203 C204 175(100) 5_665 .
C205 N2 C205 C206 64(61) 5_665 .
C205 N2 C205 C206 -115.9(19) 6 .
C205 N2 C205 C206 64.1(19) 2_665 .
C207 N2 C205 C206 -129(2) 5_665 .
C207 N2 C205 C206 -66(8) 6 .
C207 N2 C205 C206 51(2) . .
C207 N2 C205 C206 114(8) 2_665 .
C203 N2 C205 C206 -177(2) 2_665 .
C203 N2 C205 C206 -55(2) . .
C203 N2 C205 C206 3(2) 6 .
C203 N2 C205 C206 125(2) 5_665 .
C205 N2 C207 C208 -104(2) 5_665 .
C205 N2 C207 C208 120(7) 6 .
C205 N2 C207 C208 76(2) . .
C205 N2 C207 C208 -60(7) 2_665 .
C207 N2 C207 C208 80(100) 5_665 .
C207 N2 C207 C208 -118(2) 6 .
C207 N2 C207 C208 62(2) 2_665 .
C203 N2 C207 C208 -48(3) 2_665 .
C203 N2 C207 C208 -175(3) . .
C203 N2 C207 C208 132(3) 6 .
C203 N2 C207 C208 5(3) 5_665 .
